data_4080487
loop_
_publ_author_name
'Rad&#x2019;kov, Vasily'
'Dorcet, Vincent'
'Carpentier, Jean-Fran\,cois'
'Trifonov, Alexander'
'Kirillov, Evgeny'

_publ_section_title
;
 Alkylyttrium Complexes of Amidine--Amidopyridinate Ligands.
 Intramolecular C(sp3)--H Activation and Reactivity Studies
;
_journal_issue 5
_journal_name_full Organometallics
_journal_page_first 1517
_journal_paper_doi 10.1021/om400027d
_journal_volume 32
_journal_year 2013
_chemical_compound_source 'synthesis as described'
_chemical_formula_moiety 'C70 H86 N8 O2 Si2 Y2, 2(C7 H8)'
_chemical_formula_sum 'C84 H102 N8 O2 Si2 Y2'
_chemical_formula_weight 1489.74
_chemical_name_systematic
;
 ?
;
_space_group_IT_number 15
_symmetry_cell_setting monoclinic
_symmetry_Int_Tables_number 15
_symmetry_space_group_name_Hall '-C 2yc'
_symmetry_space_group_name_H-M 'C 1 2/c 1'
_atom_sites_solution_hydrogens geom
_atom_sites_solution_primary direct
_atom_sites_solution_secondary difmap
_audit_conform_dict_location ftp://ftp.iucr.org/pub/cif_core.dic
_audit_conform_dict_name cif_core.dic
_audit_conform_dict_version 2.3
_audit_creation_date 2012-01-20T13:39:19-00:00
_audit_creation_method 'WinGX routine CIF_UPDATE'
_cell_angle_alpha 90
_cell_angle_beta 121.401(2)
_cell_angle_gamma 90
_cell_formula_units_Z 4
_cell_length_a 24.1225(15)
_cell_length_b 14.6664(7)
_cell_length_c 29.2667(17)
_cell_measurement_reflns_used 7031
_cell_measurement_temperature 150(2)
_cell_measurement_theta_max 23.14
_cell_measurement_theta_min 2.52
_cell_measurement_wavelength 0.71073
_cell_volume 8837.8(9)
_computing_cell_refinement 'Bruker APEX2 (Bruker, 2006)'
_computing_data_collection 'Bruker APEX2 (Bruker, 2006)'
_computing_data_reduction 'Bruker APEX2 (Bruker, 2006)'
_computing_molecular_graphics 'Ortep-3 for Windows (Farrugia, 1997)'
_computing_publication_material
;
           WinGX publication routines (Farrugia, 1999),
           CRYSCAL (T. Roisnel, local program)
;
_computing_structure_refinement 'SHELXL-97 (Sheldrick, 1997)'
_computing_structure_solution 'SIR97 (Altomare et al., 1999)'
_diffrn_ambient_temperature 150(2)
_diffrn_detector 'CCD plate'
_diffrn_measured_fraction_theta_full 0.998
_diffrn_measured_fraction_theta_max 0.998
_diffrn_measurement_device_type 'APEXII, Bruker-AXS'
_diffrn_measurement_method 'CCD rotation images, thin slices'
_diffrn_radiation_monochromator graphite
_diffrn_radiation_probe x-ray
_diffrn_radiation_type MoK\a
_diffrn_radiation_wavelength 0.71073
_diffrn_reflns_av_R_equivalents 0.065
_diffrn_reflns_av_unetI/netI 0.0722
_diffrn_reflns_limit_h_max 31
_diffrn_reflns_limit_h_min -31
_diffrn_reflns_limit_k_max 19
_diffrn_reflns_limit_k_min -18
_diffrn_reflns_limit_l_max 37
_diffrn_reflns_limit_l_min -37
_diffrn_reflns_number 40414
_diffrn_reflns_theta_full 27.47
_diffrn_reflns_theta_max 27.47
_diffrn_reflns_theta_min 2.98
_exptl_absorpt_coefficient_mu 1.379
_exptl_absorpt_correction_T_max 0.908
_exptl_absorpt_correction_T_min 0.801
_exptl_absorpt_correction_type multi-scan
_exptl_absorpt_process_details
;
  [Sheldrick, G.M. (2002). SADABS Bruker AXS Inc., Madison, Wisconsin, USA]
;
_exptl_crystal_colour 'light yellow'
_exptl_crystal_density_diffrn 1.12
_exptl_crystal_density_method 'not measured'
_exptl_crystal_description prism
_exptl_crystal_F_000 3136
_exptl_crystal_size_max 0.26
_exptl_crystal_size_mid 0.13
_exptl_crystal_size_min 0.07
_platon_squeeze_details
;
;
_refine_diff_density_max 0.72
_refine_diff_density_min -0.442
_refine_diff_density_rms 0.078
_refine_ls_extinction_method none
_refine_ls_goodness_of_fit_ref 0.992
_refine_ls_hydrogen_treatment constr
_refine_ls_matrix_type full
_refine_ls_number_parameters 452
_refine_ls_number_reflns 10106
_refine_ls_number_restraints 0
_refine_ls_restrained_S_all 0.992
_refine_ls_R_factor_all 0.076
_refine_ls_R_factor_gt 0.0475
_refine_ls_shift/su_max 0.027
_refine_ls_shift/su_mean 0.001
_refine_ls_structure_factor_coef Fsqd
_refine_ls_weighting_details 'calc w=1/[\s^2^(Fo^2^)+(0.0677P)^2^+0.0000P] where P=(Fo^2^+2Fc^2^)/3'
_refine_ls_weighting_scheme calc
_refine_ls_wR_factor_gt 0.1146
_refine_ls_wR_factor_ref 0.1241
_reflns_number_gt 7125
_reflns_number_total 10106
_reflns_threshold_expression >2sigma(I)
_cod_data_source_file om400027d_si_002.cif
_cod_data_source_block 7_C7H8
_cod_original_sg_symbol_H-M 'C 2/c'
_cod_database_code 4080487

loop_
_symmetry_equiv_pos_as_xyz
'x, y, z'
'-x, y, -z+1/2'
'x+1/2, y+1/2, z'
'-x+1/2, y+1/2, -z+1/2'
'-x, -y, -z'
'x, -y, z-1/2'
'-x+1/2, -y+1/2, -z'
'x+1/2, -y+1/2, z-1/2'

loop_
_atom_site_label
_atom_site_type_symbol
_atom_site_fract_x
_atom_site_fract_y
_atom_site_fract_z
_atom_site_U_iso_or_equiv
_atom_site_adp_type
_atom_site_occupancy
_atom_site_symmetry_multiplicity
_atom_site_calc_flag
_atom_site_refinement_flags
Y1 Y 0.949204(12) 0.439539(16) 0.176627(9) 0.01938(8) Uani 1 1 d .
Si2 Si 0.95046(4) 0.31523(6) 0.06787(3) 0.0336(2) Uani 1 1 d .
O1 O 0.94808(10) 0.42850(12) 0.25233(8) 0.0303(5) Uani 1 1 d .
C2 C 0.89415(14) 0.4058(2) 0.25637(12) 0.0319(7) Uani 1 1 d .
H2A H 0.8623 0.4563 0.2424 0.038 Uiso 1 1 calc R
H2B H 0.9081 0.3956 0.2943 0.038 Uiso 1 1 calc R
C3 C 0.86351(14) 0.32067(18) 0.22456(11) 0.0278(6) Uani 1 1 d .
C4 C 0.86722(15) 0.2384(2) 0.24965(13) 0.0394(8) Uani 1 1 d .
H4 H 0.8869 0.2367 0.2874 0.047 Uiso 1 1 calc R
C5 C 0.84268(17) 0.1591(2) 0.22036(14) 0.0439(8) Uani 1 1 d .
H5 H 0.8455 0.1034 0.238 0.053 Uiso 1 1 calc R
C6 C 0.81435(15) 0.16126(19) 0.16603(13) 0.0366(7) Uani 1 1 d .
H6 H 0.798 0.1063 0.1462 0.044 Uiso 1 1 calc R
C7 C 0.80874(13) 0.24223(17) 0.13881(11) 0.0267(6) Uani 1 1 d .
C8 C 0.83399(12) 0.32181(17) 0.16929(10) 0.0223(6) Uani 1 1 d .
C9 C 0.77581(16) 0.2423(2) 0.07861(12) 0.0389(8) Uani 1 1 d .
H9A H 0.7768 0.1807 0.0662 0.058 Uiso 1 1 calc R
H9B H 0.7986 0.2843 0.0679 0.058 Uiso 1 1 calc R
H9C H 0.7306 0.2622 0.0627 0.058 Uiso 1 1 calc R
N10 N 0.83281(10) 0.40781(14) 0.14396(8) 0.0207(5) Uani 1 1 d .
C11 C 0.77818(13) 0.45105(16) 0.11875(10) 0.0210(6) Uani 1 1 d .
C12 C 0.71754(14) 0.41900(19) 0.11651(12) 0.0292(6) Uani 1 1 d .
H12A H 0.7272 0.3639 0.1383 0.044 Uiso 1 1 calc R
H12B H 0.684 0.4053 0.0794 0.044 Uiso 1 1 calc R
H12C H 0.7019 0.4669 0.1304 0.044 Uiso 1 1 calc R
N13 N 0.77047(10) 0.53384(14) 0.09239(8) 0.0216(5) Uani 1 1 d .
C14 C 0.70407(13) 0.56864(17) 0.05943(10) 0.0234(6) Uani 1 1 d .
C15 C 0.68122(14) 0.63166(18) 0.08097(11) 0.0276(6) Uani 1 1 d .
C16 C 0.61795(15) 0.6635(2) 0.04823(12) 0.0349(7) Uani 1 1 d .
H16 H 0.6012 0.7074 0.0617 0.042 Uiso 1 1 calc R
C17 C 0.57957(15) 0.6323(2) -0.00315(13) 0.0391(8) Uani 1 1 d .
H17 H 0.5362 0.6538 -0.0246 0.047 Uiso 1 1 calc R
C18 C 0.60342(14) 0.5701(2) -0.02391(12) 0.0351(7) Uani 1 1 d .
H18 H 0.5763 0.5493 -0.0597 0.042 Uiso 1 1 calc R
C19 C 0.66695(14) 0.53726(18) 0.00689(11) 0.0274(6) Uani 1 1 d .
C20 C 0.72262(16) 0.6641(2) 0.13822(12) 0.0412(8) Uani 1 1 d .
H20A H 0.736 0.6117 0.1625 0.062 Uiso 1 1 calc R
H20B H 0.6975 0.7065 0.1463 0.062 Uiso 1 1 calc R
H20C H 0.7612 0.6953 0.1429 0.062 Uiso 1 1 calc R
C21 C 0.69405(16) 0.4708(2) -0.01589(12) 0.0367(7) Uani 1 1 d .
H21A H 0.6637 0.4648 -0.0545 0.055 Uiso 1 1 calc R
H21B H 0.7001 0.4112 0.0013 0.055 Uiso 1 1 calc R
H21C H 0.7359 0.4933 -0.0092 0.055 Uiso 1 1 calc R
C22 C 0.81901(13) 0.58703(17) 0.09161(10) 0.0217(6) Uani 1 1 d .
C23 C 0.80187(14) 0.66790(18) 0.06242(11) 0.0303(7) Uani 1 1 d .
H23 H 0.7578 0.6866 0.0415 0.036 Uiso 1 1 calc R
C24 C 0.85128(15) 0.72028(19) 0.06492(12) 0.0340(7) Uani 1 1 d .
H24 H 0.8404 0.7757 0.0453 0.041 Uiso 1 1 calc R
C25 C 0.91508(14) 0.69479(18) 0.09473(11) 0.0284(6) Uani 1 1 d .
H25 H 0.9484 0.7322 0.0967 0.034 Uiso 1 1 calc R
C26 C 0.92996(13) 0.61073(17) 0.12264(10) 0.0223(6) Uani 1 1 d .
N27 N 0.88093(10) 0.55880(14) 0.12035(8) 0.0206(5) Uani 1 1 d .
N28 N 0.98815(11) 0.57092(14) 0.15310(9) 0.0234(5) Uani 1 1 d .
C29 C 1.04476(13) 0.61412(17) 0.15876(11) 0.0250(6) Uani 1 1 d .
C30 C 1.05508(15) 0.62089(18) 0.11534(12) 0.0311(7) Uani 1 1 d .
C31 C 1.11283(16) 0.6576(2) 0.12384(13) 0.0392(8) Uani 1 1 d .
H31 H 1.1196 0.6615 0.0947 0.047 Uiso 1 1 calc R
C32 C 1.16060(16) 0.6885(2) 0.17358(14) 0.0415(8) Uani 1 1 d .
H32 H 1.2002 0.7119 0.1787 0.05 Uiso 1 1 calc R
C33 C 1.15046(14) 0.6850(2) 0.21576(12) 0.0349(7) Uani 1 1 d .
H33 H 1.1829 0.7076 0.2498 0.042 Uiso 1 1 calc R
C34 C 1.09286(14) 0.64868(18) 0.20915(11) 0.0277(6) Uani 1 1 d .
C35 C 1.00469(17) 0.5907(2) 0.05986(12) 0.0426(8) Uani 1 1 d .
H35A H 0.9791 0.6434 0.039 0.064 Uiso 1 1 calc R
H35B H 0.976 0.5457 0.0619 0.064 Uiso 1 1 calc R
H35C H 1.0261 0.5631 0.0425 0.064 Uiso 1 1 calc R
C36 C 1.08235(15) 0.6510(2) 0.25531(11) 0.0366(7) Uani 1 1 d .
H36A H 1.0849 0.5889 0.2686 0.055 Uiso 1 1 calc R
H36B H 1.0394 0.6766 0.2435 0.055 Uiso 1 1 calc R
H36C H 1.1159 0.6889 0.284 0.055 Uiso 1 1 calc R
C37 C 0.95135(14) 0.30494(19) 0.13116(12) 0.0321(7) Uani 1 1 d .
H37A H 0.9908 0.2702 0.1565 0.038 Uiso 1 1 calc R
H37B H 0.9135 0.2672 0.1238 0.038 Uiso 1 1 calc R
C38 C 0.93401(19) 0.2102(2) 0.02518(14) 0.0540(10) Uani 1 1 d .
H38A H 0.9683 0.1651 0.0452 0.081 Uiso 1 1 calc R
H38B H 0.9332 0.2269 -0.0076 0.081 Uiso 1 1 calc R
H38C H 0.892 0.1841 0.0158 0.081 Uiso 1 1 calc R
C39 C 0.88472(15) 0.3975(2) 0.02247(12) 0.0401(8) Uani 1 1 d .
H39A H 0.8422 0.3707 0.0108 0.06 Uiso 1 1 calc R
H39B H 0.8881 0.4102 -0.0089 0.06 Uiso 1 1 calc R
H39C H 0.8897 0.4544 0.0418 0.06 Uiso 1 1 calc R
C40 C 1.03282(15) 0.3571(2) 0.08564(13) 0.0420(8) Uani 1 1 d .
H40A H 1.0421 0.4149 0.1051 0.063 Uiso 1 1 calc R
H40B H 1.0336 0.3665 0.0528 0.063 Uiso 1 1 calc R
H40C H 1.0657 0.3119 0.1082 0.063 Uiso 1 1 calc R
C51 C 1.2394(3) 0.9445(3) 0.2589(2) 0.0782(14) Uani 1 1 d .
H51A H 1.2657 0.9979 0.2622 0.117 Uiso 1 1 calc R
H51B H 1.194 0.9556 0.231 0.117 Uiso 1 1 calc R
H51C H 1.2556 0.8911 0.2493 0.117 Uiso 1 1 calc R
C52 C 1.24396(19) 0.9271(2) 0.31229(15) 0.0469(9) Uani 1 1 d .
C53 C 1.18958(18) 0.8993(2) 0.31266(15) 0.0498(9) Uani 1 1 d .
H53 H 1.1494 0.8923 0.2798 0.06 Uiso 1 1 calc R
C54 C 1.1933(3) 0.8814(3) 0.3610(2) 0.0705(13) Uani 1 1 d .
H54 H 1.1558 0.8629 0.3614 0.085 Uiso 1 1 calc R
C55 C 1.2524(4) 0.8910(3) 0.4084(2) 0.0860(17) Uani 1 1 d .
H55 H 1.2557 0.8782 0.4415 0.103 Uiso 1 1 calc R
C56 C 1.3047(3) 0.9182(3) 0.4075(2) 0.092(2) Uani 1 1 d .
H56 H 1.3451 0.9246 0.4402 0.111 Uiso 1 1 calc R
C57 C 1.3007(2) 0.9372(3) 0.3595(2) 0.0717(14) Uani 1 1 d .
H57 H 1.3382 0.9576 0.3597 0.086 Uiso 1 1 calc R

loop_
_atom_site_aniso_label
_atom_site_aniso_U_11
_atom_site_aniso_U_22
_atom_site_aniso_U_33
_atom_site_aniso_U_23
_atom_site_aniso_U_13
_atom_site_aniso_U_12
Y1 0.01821(14) 0.01950(13) 0.01858(13) 0.00162(10) 0.00829(10) 0.00179(11)
Si2 0.0324(5) 0.0348(5) 0.0338(5) -0.0055(4) 0.0173(4) -0.0004(4)
O1 0.0276(11) 0.0344(11) 0.0284(11) -0.0032(8) 0.0142(9) -0.0016(9)
C2 0.0275(16) 0.0382(16) 0.0271(16) -0.0023(13) 0.0121(14) -0.0007(13)
C3 0.0269(15) 0.0268(14) 0.0262(15) 0.0014(12) 0.0114(13) 0.0003(12)
C4 0.0357(19) 0.0412(18) 0.0375(18) 0.0125(15) 0.0164(16) 0.0004(15)
C5 0.050(2) 0.0273(16) 0.054(2) 0.0139(15) 0.0267(19) 0.0006(15)
C6 0.0307(17) 0.0227(15) 0.054(2) -0.0024(14) 0.0202(16) -0.0056(13)
C7 0.0187(14) 0.0235(14) 0.0344(16) -0.0028(12) 0.0115(13) -0.0007(11)
C8 0.0179(13) 0.0194(13) 0.0289(14) 0.0036(11) 0.0117(12) 0.0017(10)
C9 0.0357(18) 0.0329(17) 0.0358(17) -0.0113(14) 0.0099(15) -0.0029(14)
N10 0.0214(12) 0.0189(10) 0.0191(11) 0.0006(9) 0.0087(10) 0.0006(9)
C11 0.0213(14) 0.0201(13) 0.0180(13) -0.0017(10) 0.0076(11) -0.0017(11)
C12 0.0230(15) 0.0293(15) 0.0334(16) 0.0062(12) 0.0135(13) 0.0016(12)
N13 0.0169(11) 0.0225(11) 0.0214(11) 0.0030(9) 0.0070(10) 0.0031(9)
C14 0.0173(13) 0.0221(13) 0.0246(14) 0.0045(11) 0.0067(12) 0.0017(11)
C15 0.0287(16) 0.0240(14) 0.0286(15) 0.0015(12) 0.0139(13) 0.0017(12)
C16 0.0319(17) 0.0307(16) 0.0420(18) 0.0052(14) 0.0192(15) 0.0105(13)
C17 0.0217(16) 0.0391(18) 0.050(2) 0.0136(15) 0.0140(15) 0.0067(13)
C18 0.0243(16) 0.0362(17) 0.0312(16) 0.0033(13) 0.0049(14) -0.0041(13)
C19 0.0264(16) 0.0230(14) 0.0250(15) 0.0031(11) 0.0080(13) 0.0002(11)
C20 0.049(2) 0.0372(18) 0.0355(18) -0.0035(14) 0.0211(17) 0.0070(15)
C21 0.0383(18) 0.0389(17) 0.0256(16) -0.0020(13) 0.0115(14) 0.0031(14)
C22 0.0204(14) 0.0217(13) 0.0188(13) 0.0006(10) 0.0072(12) 0.0004(10)
C23 0.0236(15) 0.0264(15) 0.0323(16) 0.0097(12) 0.0085(13) 0.0045(12)
C24 0.0338(18) 0.0272(15) 0.0352(17) 0.0130(13) 0.0138(15) 0.0044(13)
C25 0.0286(16) 0.0250(14) 0.0268(15) 0.0037(12) 0.0111(13) -0.0033(12)
C26 0.0232(15) 0.0235(14) 0.0189(13) -0.0029(11) 0.0100(12) -0.0026(11)
N27 0.0209(12) 0.0210(11) 0.0186(11) 0.0000(9) 0.0094(10) -0.0014(9)
N28 0.0193(12) 0.0251(12) 0.0243(12) 0.0021(9) 0.0103(10) 0.0000(9)
C29 0.0254(15) 0.0208(14) 0.0284(15) 0.0040(11) 0.0137(13) -0.0005(11)
C30 0.0361(18) 0.0261(15) 0.0362(17) 0.0003(13) 0.0224(15) -0.0024(13)
C31 0.047(2) 0.0392(18) 0.0438(19) 0.0027(15) 0.0321(18) -0.0028(15)
C32 0.0339(18) 0.0396(18) 0.060(2) 0.0077(16) 0.0303(18) -0.0032(14)
C33 0.0266(16) 0.0334(16) 0.0356(17) 0.0026(13) 0.0098(14) -0.0062(13)
C34 0.0266(15) 0.0277(15) 0.0274(15) 0.0058(12) 0.0132(13) 0.0014(12)
C35 0.055(2) 0.0446(18) 0.0352(18) -0.0046(14) 0.0286(18) -0.0078(16)
C36 0.0338(18) 0.0465(19) 0.0249(15) -0.0039(13) 0.0121(14) -0.0081(15)
C37 0.0259(16) 0.0327(16) 0.0370(17) -0.0004(13) 0.0160(14) -0.0010(13)
C38 0.060(3) 0.048(2) 0.045(2) -0.0092(17) 0.0211(19) 0.0039(18)
C39 0.0362(19) 0.0442(19) 0.0345(18) -0.0062(14) 0.0148(16) -0.0052(15)
C40 0.0358(19) 0.056(2) 0.0377(18) 0.0005(15) 0.0213(16) 0.0031(16)
C51 0.099(4) 0.069(3) 0.101(4) 0.011(3) 0.077(3) 0.011(3)
C52 0.050(2) 0.0317(18) 0.059(2) 0.0007(16) 0.028(2) 0.0070(16)
C53 0.047(2) 0.043(2) 0.051(2) 0.0021(17) 0.0188(19) -0.0033(17)
C54 0.091(4) 0.044(2) 0.097(4) 0.011(2) 0.063(3) -0.002(2)
C55 0.146(6) 0.049(3) 0.054(3) 0.002(2) 0.046(4) 0.019(3)
C56 0.090(4) 0.049(3) 0.073(4) -0.020(3) -0.004(3) 0.009(3)
C57 0.044(2) 0.045(2) 0.096(4) -0.011(2) 0.016(3) 0.0017(19)

loop_
_atom_type_symbol
_atom_type_description
_atom_type_scat_dispersion_real
_atom_type_scat_dispersion_imag
_atom_type_scat_source
C C 0.0033 0.0016 'International Tables Vol C Tables 4.2.6.8 and 6.1.1.4'
H H 0 0 'International Tables Vol C Tables 4.2.6.8 and 6.1.1.4'
N N 0.0061 0.0033 'International Tables Vol C Tables 4.2.6.8 and 6.1.1.4'
Si Si 0.0817 0.0704 'International Tables Vol C Tables 4.2.6.8 and 6.1.1.4'
Y Y -2.7962 3.5667 'International Tables Vol C Tables 4.2.6.8 and 6.1.1.4'
O O 0.0106 0.006 'International Tables Vol C Tables 4.2.6.8 and 6.1.1.4'

loop_
_geom_angle_atom_site_label_1
_geom_angle_atom_site_label_2
_geom_angle_atom_site_label_3
_geom_angle
_geom_angle_site_symmetry_1
_geom_angle_site_symmetry_3
O1 Y1 O1 69.95(8) . 2_755
O1 Y1 N27 112.21(7) . .
O1 Y1 N27 136.09(7) 2_755 .
O1 Y1 C37 120.37(8) . .
O1 Y1 C37 96.96(9) 2_755 .
N27 Y1 C37 115.39(9) . .
O1 Y1 N28 123.50(7) . .
O1 Y1 N28 85.18(7) 2_755 .
N27 Y1 N28 56.18(7) . .
C37 Y1 N28 112.19(9) . .
O1 Y1 N10 76.93(7) . .
O1 Y1 N10 144.51(7) 2_755 .
N27 Y1 N10 68.69(7) . .
C37 Y1 N10 88.81(9) . .
N28 Y1 N10 124.86(7) . .
O1 Y1 C26 121.77(7) . .
O1 Y1 C26 110.71(7) 2_755 .
N27 Y1 C26 28.51(7) . .
C37 Y1 C26 117.30(9) . .
N28 Y1 C26 27.68(7) . .
N10 Y1 C26 97.19(7) . .
O1 Y1 Y1 35.53(5) . 2_755
O1 Y1 Y1 35.05(5) 2_755 2_755
N27 Y1 Y1 127.54(5) . 2_755
C37 Y1 Y1 117.07(7) . 2_755
N28 Y1 Y1 102.32(5) . 2_755
N10 Y1 Y1 112.36(5) . 2_755
C26 Y1 Y1 117.48(5) . 2_755
C37 Si2 C40 106.95(14) . .
C37 Si2 C39 109.01(14) . .
C40 Si2 C39 111.52(15) . .
C37 Si2 C38 119.01(15) . .
C40 Si2 C38 106.10(17) . .
C39 Si2 C38 104.25(15) . .
C2 O1 Y1 126.16(17) . .
C2 O1 Y1 123.89(16) . 2_755
Y1 O1 Y1 109.42(8) . 2_755
O1 C2 C3 108.8(2) . .
O1 C2 H2A 109.9 . .
C3 C2 H2A 109.9 . .
O1 C2 H2B 109.9 . .
C3 C2 H2B 109.9 . .
H2A C2 H2B 108.3 . .
C8 C3 C4 118.6(3) . .
C8 C3 C2 120.1(2) . .
C4 C3 C2 121.2(3) . .
C5 C4 C3 120.9(3) . .
C5 C4 H4 119.5 . .
C3 C4 H4 119.5 . .
C6 C5 C4 119.7(3) . .
C6 C5 H5 120.1 . .
C4 C5 H5 120.1 . .
C5 C6 C7 121.6(3) . .
C5 C6 H6 119.2 . .
C7 C6 H6 119.2 . .
C6 C7 C8 117.7(3) . .
C6 C7 C9 120.2(3) . .
C8 C7 C9 122.2(2) . .
C3 C8 C7 121.4(2) . .
C3 C8 N10 117.8(2) . .
C7 C8 N10 120.7(2) . .
C7 C9 H9A 109.5 . .
C7 C9 H9B 109.5 . .
H9A C9 H9B 109.5 . .
C7 C9 H9C 109.5 . .
H9A C9 H9C 109.5 . .
H9B C9 H9C 109.5 . .
C11 N10 C8 117.3(2) . .
C11 N10 Y1 137.48(17) . .
C8 N10 Y1 104.31(15) . .
N10 C11 N13 123.0(2) . .
N10 C11 C12 123.4(2) . .
N13 C11 C12 113.6(2) . .
C11 C12 H12A 109.5 . .
C11 C12 H12B 109.5 . .
H12A C12 H12B 109.5 . .
C11 C12 H12C 109.5 . .
H12A C12 H12C 109.5 . .
H12B C12 H12C 109.5 . .
C11 N13 C22 127.9(2) . .
C11 N13 C14 116.8(2) . .
C22 N13 C14 115.3(2) . .
C15 C14 C19 122.9(3) . .
C15 C14 N13 119.4(2) . .
C19 C14 N13 117.7(2) . .
C14 C15 C16 117.6(3) . .
C14 C15 C20 121.7(3) . .
C16 C15 C20 120.7(3) . .
C17 C16 C15 121.0(3) . .
C17 C16 H16 119.5 . .
C15 C16 H16 119.5 . .
C16 C17 C18 120.4(3) . .
C16 C17 H17 119.8 . .
C18 C17 H17 119.8 . .
C17 C18 C19 120.9(3) . .
C17 C18 H18 119.6 . .
C19 C18 H18 119.6 . .
C14 C19 C18 117.1(3) . .
C14 C19 C21 121.6(3) . .
C18 C19 C21 121.3(3) . .
C15 C20 H20A 109.5 . .
C15 C20 H20B 109.5 . .
H20A C20 H20B 109.5 . .
C15 C20 H20C 109.5 . .
H20A C20 H20C 109.5 . .
H20B C20 H20C 109.5 . .
C19 C21 H21A 109.5 . .
C19 C21 H21B 109.5 . .
H21A C21 H21B 109.5 . .
C19 C21 H21C 109.5 . .
H21A C21 H21C 109.5 . .
H21B C21 H21C 109.5 . .
N27 C22 C23 121.7(2) . .
N27 C22 N13 118.6(2) . .
C23 C22 N13 119.7(2) . .
C24 C23 C22 117.8(3) . .
C24 C23 H23 121.1 . .
C22 C23 H23 121.1 . .
C25 C24 C23 122.2(3) . .
C25 C24 H24 118.9 . .
C23 C24 H24 118.9 . .
C24 C25 C26 117.9(3) . .
C24 C25 H25 121 . .
C26 C25 H25 121 . .
N28 C26 N27 111.5(2) . .
N28 C26 C25 128.6(2) . .
N27 C26 C25 119.9(2) . .
N28 C26 Y1 56.03(13) . .
N27 C26 Y1 55.43(12) . .
C25 C26 Y1 175.3(2) . .
C22 N27 C26 120.4(2) . .
C22 N27 Y1 143.50(17) . .
C26 N27 Y1 96.06(15) . .
C26 N28 C29 119.2(2) . .
C26 N28 Y1 96.29(16) . .
C29 N28 Y1 144.49(17) . .
C34 C29 C30 118.5(3) . .
C34 C29 N28 119.6(2) . .
C30 C29 N28 121.9(2) . .
C31 C30 C29 119.6(3) . .
C31 C30 C35 118.6(3) . .
C29 C30 C35 121.8(3) . .
C32 C31 C30 121.6(3) . .
C32 C31 H31 119.2 . .
C30 C31 H31 119.2 . .
C33 C32 C31 119.5(3) . .
C33 C32 H32 120.2 . .
C31 C32 H32 120.2 . .
C32 C33 C34 121.0(3) . .
C32 C33 H33 119.5 . .
C34 C33 H33 119.5 . .
C33 C34 C29 119.7(3) . .
C33 C34 C36 119.2(3) . .
C29 C34 C36 121.1(3) . .
C30 C35 H35A 109.5 . .
C30 C35 H35B 109.5 . .
H35A C35 H35B 109.5 . .
C30 C35 H35C 109.5 . .
H35A C35 H35C 109.5 . .
H35B C35 H35C 109.5 . .
C34 C36 H36A 109.5 . .
C34 C36 H36B 109.5 . .
H36A C36 H36B 109.5 . .
C34 C36 H36C 109.5 . .
H36A C36 H36C 109.5 . .
H36B C36 H36C 109.5 . .
Si2 C37 Y1 119.81(14) . .
Si2 C37 H37A 107.4 . .
Y1 C37 H37A 107.4 . .
Si2 C37 H37B 107.4 . .
Y1 C37 H37B 107.4 . .
H37A C37 H37B 106.9 . .
Si2 C38 H38A 109.5 . .
Si2 C38 H38B 109.5 . .
H38A C38 H38B 109.5 . .
Si2 C38 H38C 109.5 . .
H38A C38 H38C 109.5 . .
H38B C38 H38C 109.5 . .
Si2 C39 H39A 109.5 . .
Si2 C39 H39B 109.5 . .
H39A C39 H39B 109.5 . .
Si2 C39 H39C 109.5 . .
H39A C39 H39C 109.5 . .
H39B C39 H39C 109.5 . .
Si2 C40 H40A 109.5 . .
Si2 C40 H40B 109.5 . .
H40A C40 H40B 109.5 . .
Si2 C40 H40C 109.5 . .
H40A C40 H40C 109.5 . .
H40B C40 H40C 109.5 . .
C52 C51 H51A 109.5 . .
C52 C51 H51B 109.5 . .
H51A C51 H51B 109.5 . .
C52 C51 H51C 109.5 . .
H51A C51 H51C 109.5 . .
H51B C51 H51C 109.5 . .
C57 C52 C53 119.0(4) . .
C57 C52 C51 121.3(4) . .
C53 C52 C51 119.7(4) . .
C52 C53 C54 120.3(4) . .
C52 C53 H53 119.8 . .
C54 C53 H53 119.8 . .
C55 C54 C53 119.1(4) . .
C55 C54 H54 120.5 . .
C53 C54 H54 120.5 . .
C56 C55 C54 120.1(5) . .
C56 C55 H55 120 . .
C54 C55 H55 120 . .
C55 C56 C57 120.8(5) . .
C55 C56 H56 119.6 . .
C57 C56 H56 119.6 . .
C52 C57 C56 120.8(5) . .
C52 C57 H57 119.6 . .
C56 C57 H57 119.6 . .

loop_
_geom_bond_atom_site_label_1
_geom_bond_atom_site_label_2
_geom_bond_distance
_geom_bond_site_symmetry_2
Y1 O1 2.2356(19) .
Y1 O1 2.263(2) 2_755
Y1 N27 2.379(2) .
Y1 C37 2.396(3) .
Y1 N28 2.397(2) .
Y1 N10 2.493(2) .
Y1 C26 2.873(3) .
Y1 Y1 3.6720(5) 2_755
Si2 C37 1.847(3) .
Si2 C40 1.876(3) .
Si2 C39 1.882(3) .
Si2 C38 1.891(3) .
O1 C2 1.406(3) .
O1 Y1 2.263(2) 2_755
C2 C3 1.501(4) .
C2 H2A 0.99 .
C2 H2B 0.99 .
C3 C8 1.387(4) .
C3 C4 1.391(4) .
C4 C5 1.381(4) .
C4 H4 0.95 .
C5 C6 1.365(4) .
C5 H5 0.95 .
C6 C7 1.397(4) .
C6 H6 0.95 .
C7 C8 1.401(4) .
C7 C9 1.509(4) .
C8 N10 1.456(3) .
C9 H9A 0.98 .
C9 H9B 0.98 .
C9 H9C 0.98 .
N10 C11 1.292(3) .
C11 N13 1.398(3) .
C11 C12 1.505(4) .
C12 H12A 0.98 .
C12 H12B 0.98 .
C12 H12C 0.98 .
N13 C22 1.417(3) .
N13 C14 1.465(3) .
C14 C15 1.385(4) .
C14 C19 1.394(4) .
C15 C16 1.393(4) .
C15 C20 1.513(4) .
C16 C17 1.370(4) .
C16 H16 0.95 .
C17 C18 1.377(4) .
C17 H17 0.95 .
C18 C19 1.398(4) .
C18 H18 0.95 .
C19 C21 1.508(4) .
C20 H20A 0.98 .
C20 H20B 0.98 .
C20 H20C 0.98 .
C21 H21A 0.98 .
C21 H21B 0.98 .
C21 H21C 0.98 .
C22 N27 1.342(3) .
C22 C23 1.392(4) .
C23 C24 1.387(4) .
C23 H23 0.95 .
C24 C25 1.368(4) .
C24 H24 0.95 .
C25 C26 1.418(4) .
C25 H25 0.95 .
C26 N28 1.342(3) .
C26 N27 1.379(3) .
N28 C29 1.434(3) .
C29 C34 1.413(4) .
C29 C30 1.420(4) .
C30 C31 1.390(4) .
C30 C35 1.501(4) .
C31 C32 1.380(4) .
C31 H31 0.95 .
C32 C33 1.379(4) .
C32 H32 0.95 .
C33 C34 1.404(4) .
C33 H33 0.95 .
C34 C36 1.499(4) .
C35 H35A 0.98 .
C35 H35B 0.98 .
C35 H35C 0.98 .
C36 H36A 0.98 .
C36 H36B 0.98 .
C36 H36C 0.98 .
C37 H37A 0.99 .
C37 H37B 0.99 .
C38 H38A 0.98 .
C38 H38B 0.98 .
C38 H38C 0.98 .
C39 H39A 0.98 .
C39 H39B 0.98 .
C39 H39C 0.98 .
C40 H40A 0.98 .
C40 H40B 0.98 .
C40 H40C 0.98 .
C51 C52 1.530(5) .
C51 H51A 0.98 .
C51 H51B 0.98 .
C51 H51C 0.98 .
C52 C57 1.354(6) .
C52 C53 1.379(5) .
C53 C54 1.395(5) .
C53 H53 0.95 .
C54 C55 1.383(7) .
C54 H54 0.95 .
C55 C56 1.337(7) .
C55 H55 0.95 .
C56 C57 1.387(8) .
C56 H56 0.95 .
C57 H57 0.95 .

loop_
_geom_torsion_atom_site_label_1
_geom_torsion_atom_site_label_2
_geom_torsion_atom_site_label_3
_geom_torsion_atom_site_label_4
_geom_torsion
_geom_torsion_site_symmetry_1
_geom_torsion_site_symmetry_4
O1 Y1 O1 C2 -163.19(18) 2_755 .
N27 Y1 O1 C2 64.0(2) . .
C37 Y1 O1 C2 -76.9(2) . .
N28 Y1 O1 C2 127.2(2) . .
N10 Y1 O1 C2 3.9(2) . .
C26 Y1 O1 C2 94.3(2) . .
Y1 Y1 O1 C2 -171.9(2) 2_755 .
O1 Y1 O1 Y1 8.69(10) 2_755 2_755
N27 Y1 O1 Y1 -124.11(8) . 2_755
C37 Y1 O1 Y1 95.00(11) . 2_755
N28 Y1 O1 Y1 -60.89(11) . 2_755
N10 Y1 O1 Y1 175.74(9) . 2_755
C26 Y1 O1 Y1 -93.83(10) . 2_755
Y1 O1 C2 C3 50.3(3) . .
Y1 O1 C2 C3 -120.5(2) 2_755 .
O1 C2 C3 C8 -66.4(3) . .
O1 C2 C3 C4 109.8(3) . .
C8 C3 C4 C5 0.6(5) . .
C2 C3 C4 C5 -175.7(3) . .
C3 C4 C5 C6 0.0(5) . .
C4 C5 C6 C7 -0.7(5) . .
C5 C6 C7 C8 0.7(4) . .
C5 C6 C7 C9 -178.7(3) . .
C4 C3 C8 C7 -0.6(4) . .
C2 C3 C8 C7 175.8(3) . .
C4 C3 C8 N10 -177.7(3) . .
C2 C3 C8 N10 -1.3(4) . .
C6 C7 C8 C3 -0.1(4) . .
C9 C7 C8 C3 179.3(3) . .
C6 C7 C8 N10 176.9(2) . .
C9 C7 C8 N10 -3.7(4) . .
C3 C8 N10 C11 -105.4(3) . .
C7 C8 N10 C11 77.5(3) . .
C3 C8 N10 Y1 65.8(3) . .
C7 C8 N10 Y1 -111.3(2) . .
O1 Y1 N10 C11 110.7(3) . .
O1 Y1 N10 C11 132.0(2) 2_755 .
N27 Y1 N10 C11 -9.8(2) . .
C37 Y1 N10 C11 -127.7(3) . .
N28 Y1 N10 C11 -11.2(3) . .
C26 Y1 N10 C11 -10.3(3) . .
Y1 Y1 N10 C11 113.4(2) 2_755 .
O1 Y1 N10 C8 -57.70(15) . .
O1 Y1 N10 C8 -36.4(2) 2_755 .
N27 Y1 N10 C8 -178.16(17) . .
C37 Y1 N10 C8 63.90(16) . .
N28 Y1 N10 C8 -179.63(14) . .
C26 Y1 N10 C8 -178.73(15) . .
Y1 Y1 N10 C8 -55.03(15) 2_755 .
C8 N10 C11 N13 -179.4(2) . .
Y1 N10 C11 N13 13.2(4) . .
C8 N10 C11 C12 2.7(4) . .
Y1 N10 C11 C12 -164.60(19) . .
N10 C11 N13 C22 -5.1(4) . .
C12 C11 N13 C22 172.9(2) . .
N10 C11 N13 C14 171.8(2) . .
C12 C11 N13 C14 -10.1(3) . .
C11 N13 C14 C15 95.7(3) . .
C22 N13 C14 C15 -87.0(3) . .
C11 N13 C14 C19 -85.4(3) . .
C22 N13 C14 C19 91.9(3) . .
C19 C14 C15 C16 0.8(4) . .
N13 C14 C15 C16 179.6(2) . .
C19 C14 C15 C20 179.8(3) . .
N13 C14 C15 C20 -1.4(4) . .
C14 C15 C16 C17 0.9(4) . .
C20 C15 C16 C17 -178.1(3) . .
C15 C16 C17 C18 -1.4(5) . .
C16 C17 C18 C19 0.2(5) . .
C15 C14 C19 C18 -1.9(4) . .
N13 C14 C19 C18 179.2(2) . .
C15 C14 C19 C21 178.0(3) . .
N13 C14 C19 C21 -0.9(4) . .
C17 C18 C19 C14 1.4(4) . .
C17 C18 C19 C21 -178.5(3) . .
C11 N13 C22 N27 -2.2(4) . .
C14 N13 C22 N27 -179.2(2) . .
C11 N13 C22 C23 179.4(2) . .
C14 N13 C22 C23 2.4(3) . .
N27 C22 C23 C24 -1.6(4) . .
N13 C22 C23 C24 176.8(3) . .
C22 C23 C24 C25 0.1(5) . .
C23 C24 C25 C26 1.6(4) . .
C24 C25 C26 N28 178.4(3) . .
C24 C25 C26 N27 -1.8(4) . .
C24 C25 C26 Y1 -7(2) . .
O1 Y1 C26 N28 102.54(16) . .
O1 Y1 C26 N28 23.90(17) 2_755 .
N27 Y1 C26 N28 -179.5(2) . .
C37 Y1 C26 N28 -86.04(17) . .
N10 Y1 C26 N28 -178.42(15) . .
Y1 Y1 C26 N28 61.72(16) 2_755 .
O1 Y1 C26 N27 -77.94(16) . .
O1 Y1 C26 N27 -156.59(14) 2_755 .
C37 Y1 C26 N27 93.48(16) . .
N28 Y1 C26 N27 179.5(2) . .
N10 Y1 C26 N27 1.10(15) . .
Y1 Y1 C26 N27 -118.76(13) 2_755 .
O1 Y1 C26 C25 -72(2) . .
O1 Y1 C26 C25 -151(2) 2_755 .
N27 Y1 C26 C25 6(2) . .
C37 Y1 C26 C25 99(2) . .
N28 Y1 C26 C25 -175(2) . .
N10 Y1 C26 C25 7(2) . .
Y1 Y1 C26 C25 -113(2) 2_755 .
C23 C22 N27 C26 1.4(4) . .
N13 C22 N27 C26 -177.0(2) . .
C23 C22 N27 Y1 -179.0(2) . .
N13 C22 N27 Y1 2.7(4) . .
N28 C26 N27 C22 -179.8(2) . .
C25 C26 N27 C22 0.4(4) . .
Y1 C26 N27 C22 179.8(3) . .
N28 C26 N27 Y1 0.4(2) . .
C25 C26 N27 Y1 -179.5(2) . .
O1 Y1 N27 C22 -63.6(3) . .
O1 Y1 N27 C22 -147.3(3) 2_755 .
C37 Y1 N27 C22 79.3(3) . .
N28 Y1 N27 C22 180.0(3) . .
N10 Y1 N27 C22 1.4(3) . .
C26 Y1 N27 C22 -179.7(4) . .
Y1 Y1 N27 C22 -101.0(3) 2_755 .
O1 Y1 N27 C26 116.10(14) . .
O1 Y1 N27 C26 32.41(19) 2_755 .
C37 Y1 N27 C26 -100.94(16) . .
N28 Y1 N27 C26 -0.27(14) . .
N10 Y1 N27 C26 -178.82(16) . .
Y1 Y1 N27 C26 78.74(15) 2_755 .
N27 C26 N28 C29 178.2(2) . .
C25 C26 N28 C29 -1.9(4) . .
Y1 C26 N28 C29 178.6(3) . .
N27 C26 N28 Y1 -0.4(2) . .
C25 C26 N28 Y1 179.4(2) . .
O1 Y1 N28 C26 -95.58(16) . .
O1 Y1 N28 C26 -157.65(16) 2_755 .
N27 Y1 N28 C26 0.28(14) . .
C37 Y1 N28 C26 106.79(16) . .
N10 Y1 N28 C26 1.92(18) . .
Y1 Y1 N28 C26 -126.90(14) 2_755 .
O1 Y1 N28 C29 86.5(3) . .
O1 Y1 N28 C29 24.4(3) 2_755 .
N27 Y1 N28 C29 -177.6(3) . .
C37 Y1 N28 C29 -71.1(3) . .
N10 Y1 N28 C29 -176.0(3) . .
C26 Y1 N28 C29 -177.9(4) . .
Y1 Y1 N28 C29 55.2(3) 2_755 .
C26 N28 C29 C34 113.5(3) . .
Y1 N28 C29 C34 -68.9(4) . .
C26 N28 C29 C30 -68.5(3) . .
Y1 N28 C29 C30 109.1(3) . .
C34 C29 C30 C31 2.6(4) . .
N28 C29 C30 C31 -175.5(3) . .
C34 C29 C30 C35 -176.5(3) . .
N28 C29 C30 C35 5.5(4) . .
C29 C30 C31 C32 -0.5(4) . .
C35 C30 C31 C32 178.6(3) . .
C30 C31 C32 C33 -1.6(5) . .
C31 C32 C33 C34 1.5(5) . .
C32 C33 C34 C29 0.7(4) . .
C32 C33 C34 C36 -176.7(3) . .
C30 C29 C34 C33 -2.7(4) . .
N28 C29 C34 C33 175.4(2) . .
C30 C29 C34 C36 174.6(3) . .
N28 C29 C34 C36 -7.3(4) . .
C40 Si2 C37 Y1 73.01(19) . .
C39 Si2 C37 Y1 -47.70(19) . .
C38 Si2 C37 Y1 -166.95(16) . .
O1 Y1 C37 Si2 178.67(12) . .
O1 Y1 C37 Si2 -110.53(16) 2_755 .
N27 Y1 C37 Si2 38.94(19) . .
N28 Y1 C37 Si2 -22.91(19) . .
N10 Y1 C37 Si2 104.60(16) . .
C26 Y1 C37 Si2 7.1(2) . .
Y1 Y1 C37 Si2 -140.78(13) 2_755 .
C57 C52 C53 C54 -0.4(5) . .
C51 C52 C53 C54 178.7(3) . .
C52 C53 C54 C55 -0.7(6) . .
C53 C54 C55 C56 0.9(7) . .
C54 C55 C56 C57 0.0(7) . .
C53 C52 C57 C56 1.3(6) . .
C51 C52 C57 C56 -177.7(4) . .
C55 C56 C57 C52 -1.2(7) . .

loop_
_platon_squeeze_void_nr
_platon_squeeze_void_average_x
_platon_squeeze_void_average_y
_platon_squeeze_void_average_z
_platon_squeeze_void_volume
_platon_squeeze_void_count_electrons
_platon_squeeze_void_content
1 0.000 -0.015 0.250 373 66 ' '
2 0.000 0.015 0.750 368 67 ' '
3 0.500 0.485 0.250 373 66 ' '
4 0.500 0.515 0.750 368 67 ' '
